data_2020583
loop_
_publ_author_name
'Venkatramaiah, Nutalapati'
'Mendes, Ricardo F.'
'Silva, Artur M. S.'
'Tom\'e, Jo\~ao P. C.'
'Almeida Paz, Filipe A.'

_publ_section_title
;
 A ladder coordination polymer based on Ca^2+^ and
 (4,5-dicyano-1,2-phenylene)bis(phosphonic acid): crystal structure and
 solution-state NMR study
;
_journal_issue 9
_journal_name_full 'Acta Crystallographica Section C'
_journal_page_first
;
;
_journal_paper_doi 10.1107/S2053229616012328
_journal_volume 72
_journal_year 2016
_chemical_formula_iupac '[Ca2 (C8 H4 N2 O6 P2 )2 (H2 O)2], 4H2 O'
_chemical_formula_moiety 'C16 H12 Ca2 N4 O14 P4, 4(H2 O)'
_chemical_formula_sum 'C16 H20 Ca2 N4 O18 P4'
_chemical_formula_weight 760.40
_chemical_name_systematic
'Poly[[diaqua[\m~4~-(4,5-dicyano-1,2-phenylene)bis(phosphonato)][\m~3~-(4,5-dicyano-1,2-phenylene)bis(phosphonato)]dicalcium(II)] tetrahydrate]'
_space_group_crystal_system monoclinic
_space_group_IT_number 14
_space_group_name_Hall '-P 2ybc'
_space_group_name_H-M_alt 'P 1 21/c 1'
_symmetry_space_group_name_Hall '-P 2ybc'
_symmetry_space_group_name_H-M 'P 1 21/c 1'
_atom_sites_solution_hydrogens mixed
_audit_creation_method 'SHELXL-2014/6, manual editing plus enCIFer'
_cell_angle_alpha 90
_cell_angle_beta 91.493(3)
_cell_angle_gamma 90
_cell_formula_units_Z 4
_cell_length_a 16.4384(11)
_cell_length_b 25.2929(18)
_cell_length_c 6.9599(5)
_cell_measurement_reflns_used 9894
_cell_measurement_temperature 180(2)
_cell_measurement_theta_max 27.54
_cell_measurement_theta_min 2.48
_cell_volume 2892.8(4)
_computing_cell_refinement
;
SAINT (Bruker, 2012)
;
_computing_data_collection
;
APEX2 (Bruker, 2012)
;
_computing_data_reduction
;
SAINT (Bruker, 2012)
;
_computing_molecular_graphics
;
DIAMOND (Brandenburg, 1999)
;
_computing_publication_material
;
SHELXL2014 (Sheldrick, 2015b)
;
_computing_structure_refinement
;
SHELXL2014 (Sheldrick, 2015b)
;
_computing_structure_solution
;
SHELXT (Sheldrick, 2015a)
;
_diffrn_ambient_temperature 180(2)
_diffrn_detector_area_resol_mean 10.4167
_diffrn_measured_fraction_theta_full 0.990
_diffrn_measured_fraction_theta_max 0.990
_diffrn_measurement_device_type 'Bruker D8 QUEST'
_diffrn_measurement_method '\w / \f scans'
_diffrn_radiation_monochromator 'Multi-layer X-ray mirror'
_diffrn_radiation_source 'Sealed tube'
_diffrn_radiation_type MoK\a
_diffrn_radiation_wavelength 0.71073
_diffrn_reflns_av_R_equivalents 0.0651
_diffrn_reflns_limit_h_max 19
_diffrn_reflns_limit_h_min -19
_diffrn_reflns_limit_k_max 30
_diffrn_reflns_limit_k_min -30
_diffrn_reflns_limit_l_max 6
_diffrn_reflns_limit_l_min -8
_diffrn_reflns_number 27705
_diffrn_reflns_theta_full 25.242
_diffrn_reflns_theta_max 25.344
_diffrn_reflns_theta_min 3.591
_diffrn_standards_number 0
_exptl_absorpt_coefficient_mu 0.702
_exptl_absorpt_correction_T_max 0.7456
_exptl_absorpt_correction_T_min 0.6651
_exptl_absorpt_correction_type multi-scan
_exptl_absorpt_process_details
;
(SADABS; Bruker, 2001)
;
_exptl_crystal_colour Colourless
_exptl_crystal_density_diffrn 1.746
_exptl_crystal_description Needle
_exptl_crystal_F_000 1552
_exptl_crystal_size_max 0.100
_exptl_crystal_size_mid 0.060
_exptl_crystal_size_min 0.010
_refine_diff_density_max 1.106
_refine_diff_density_min -0.462
_refine_ls_extinction_method none
_refine_ls_goodness_of_fit_ref 1.122
_refine_ls_hydrogen_treatment mixed
_refine_ls_matrix_type full
_refine_ls_number_parameters 437
_refine_ls_number_reflns 5266
_refine_ls_number_restraints 17
_refine_ls_restrained_S_all 1.120
_refine_ls_R_factor_all 0.0730
_refine_ls_R_factor_gt 0.0509
_refine_ls_shift/su_max 0.000
_refine_ls_shift/su_mean 0.000
_refine_ls_structure_factor_coef Fsqd
_refine_ls_weighting_details 'w=1/[\s^2^(Fo^2^)+(0.0456P)^2^+10.5068P] where P=(Fo^2^+2Fc^2^)/3'
_refine_ls_weighting_scheme calc
_refine_ls_wR_factor_gt 0.1249
_refine_ls_wR_factor_ref 0.1326
_reflns_number_gt 4050
_reflns_number_total 5266
_reflns_threshold_expression 'I > 2\s(I)'
_cod_data_source_file yf3107sup1.cif
_cod_data_source_block I
_cod_database_code 2020583
_shelx_space_group_comment
;
The symmetry employed for this shelxl refinement is uniquely defined
by the following loop, which should always be used as a source of
symmetry information in preference to the above space-group names.
They are only intended as comments.
;
_shelx_estimated_absorpt_t_min 0.933
_shelx_estimated_absorpt_t_max 0.993
_shelxl_version_number 2014/6

loop_
_space_group_symop_operation_xyz
'x, y, z'
'-x, y+1/2, -z+1/2'
'-x, -y, -z'
'x, -y-1/2, z-1/2'

loop_
_atom_site_type_symbol
_atom_site_label
_atom_site_fract_x
_atom_site_fract_y
_atom_site_fract_z
_atom_site_U_iso_or_equiv
_atom_site_adp_type
_atom_site_calc_flag
_atom_site_occupancy
Ca Ca1 0.21357(5) 0.48752(4) 0.48298(12) 0.0121(2) Uani d 1
O O1W 0.1289(2) 0.41194(14) 0.4757(5) 0.0283(9) Uani d 1
H H1X 0.083(2) 0.4128(18) 0.556(7) 0.042 Uiso d 1
H H1Y 0.149(3) 0.3768(8) 0.467(8) 0.042 Uiso d 1
Ca Ca2 0.26293(5) 0.55449(4) -0.01741(12) 0.0129(2) Uani d 1
O O2W 0.3849(2) 0.60987(14) 0.0272(5) 0.0251(8) Uani d 1
H H2X 0.416(3) 0.605(2) -0.084(4) 0.038 Uiso d 1
H H2Y 0.414(3) 0.597(2) 0.137(4) 0.038 Uiso d 1
P P1 0.07803(7) 0.57959(5) 0.28875(17) 0.0137(3) Uani d 1
P P2 0.27497(7) 0.60345(5) 0.47447(16) 0.0123(3) Uani d 1
P P3 0.19620(7) 0.44154(5) 0.98306(16) 0.0127(3) Uani d 1
P P4 0.38005(7) 0.44944(5) 0.76973(16) 0.0133(3) Uani d 1
O O1 0.10166(18) 0.54102(12) 0.4433(4) 0.0163(7) Uani d 1
O O2 0.11751(18) 0.56490(13) 0.0942(4) 0.0159(7) Uani d 1
H H2 0.081(2) 0.560(2) -0.012(5) 0.024 Uiso d 1
O O3 -0.01218(18) 0.58811(13) 0.2597(4) 0.0177(7) Uani d 1
O O4 0.27202(18) 0.56479(12) 0.3114(4) 0.0156(7) Uani d 1
O O5 0.26030(19) 0.57702(13) 0.6615(4) 0.0183(7) Uani d 1
O O6 0.35591(19) 0.63571(13) 0.4760(5) 0.0236(8) Uani d 1
H H6 0.3892 0.6223 0.5558 0.035 Uiso calc 1
O O7 0.19488(18) 0.47961(12) 0.8170(4) 0.0137(7) Uani d 1
O O8 0.11072(19) 0.41838(13) 1.0214(4) 0.0185(7) Uani d 1
H H8 0.0848 0.4147 0.9166 0.028 Uiso calc 1
O O9 0.23133(18) 0.46456(12) 1.1642(4) 0.0153(7) Uani d 1
O O10 0.34371(18) 0.46164(13) 0.5742(4) 0.0161(7) Uani d 1
O O11 0.36883(18) 0.49098(12) 0.9206(4) 0.0150(7) Uani d 1
O O12 0.47252(18) 0.43474(13) 0.7524(5) 0.0195(7) Uani d 1
H H12 0.4995 0.4622 0.7312 0.029 Uiso calc 1
N N1 0.2182(3) 0.84492(17) 0.4633(6) 0.0232(9) Uani d 1
N N2 -0.0175(4) 0.8114(2) 0.3213(10) 0.0628(18) Uani d 1
N N3 0.4199(3) 0.2033(2) 0.8105(8) 0.0445(13) Uani d 1
N N4 0.1946(4) 0.1987(2) 0.9551(8) 0.0480(14) Uani d 1
C C1 0.1198(3) 0.64455(18) 0.3556(6) 0.0145(9) Uani d 1
C C2 0.1994(3) 0.65507(18) 0.4251(6) 0.0141(9) Uani d 1
C C3 0.2237(3) 0.70717(18) 0.4555(6) 0.0174(10) Uani d 1
H H3 0.2778 0.7144 0.4992 0.021 Uiso calc 1
C C4 0.1697(3) 0.74911(19) 0.4227(6) 0.0199(10) Uani d 1
C C5 0.0894(3) 0.73801(19) 0.3647(7) 0.0209(11) Uani d 1
C C6 0.0661(3) 0.68640(19) 0.3304(7) 0.0192(10) Uani d 1
H H6A 0.0118 0.6793 0.2884 0.023 Uiso calc 1
C C7 0.1968(3) 0.8027(2) 0.4459(7) 0.0243(11) Uani d 1
C C8 0.0308(4) 0.7803(2) 0.3392(8) 0.0324(13) Uani d 1
C C9 0.3783(3) 0.34030(19) 0.8153(7) 0.0198(10) Uani d 1
H H9 0.4320 0.3420 0.7684 0.024 Uiso calc 1
C C10 0.2573(3) 0.38361(18) 0.9209(6) 0.0132(9) Uani d 1
C C11 0.3358(3) 0.38678(18) 0.8459(6) 0.0156(10) Uani d 1
C C12 0.3442(3) 0.2914(2) 0.8519(7) 0.0225(11) Uani d 1
C C13 0.2651(3) 0.28838(19) 0.9180(7) 0.0221(11) Uani d 1
C C14 0.2224(3) 0.33432(19) 0.9546(7) 0.0191(10) Uani d 1
H H14 0.1690 0.3323 1.0030 0.023 Uiso calc 1
C C15 0.3892(3) 0.2431(2) 0.8245(8) 0.0297(12) Uani d 1
C C16 0.2254(3) 0.2379(2) 0.9432(8) 0.0275(12) Uani d 1
O O3W 0.43889(19) 0.48070(14) 1.2731(5) 0.0200(7) Uani d 1
H H3X 0.411(2) 0.481(2) 1.152(3) 0.030 Uiso d 1
H H3Y 0.401(2) 0.479(2) 1.373(4) 0.030 Uiso d 1
O O4W 0.0320(3) 0.5554(3) -0.2061(6) 0.073(2) Uani d 1
H H4X 0.051(4) 0.546(4) -0.328(5) 0.109 Uiso d 1
H H4Y -0.0246(12) 0.562(4) -0.213(10) 0.109 Uiso d 1
O O5W 0.4773(2) 0.61236(15) 0.7077(5) 0.0267(8) Uani d 1
H H5X 0.502(3) 0.5783(8) 0.711(9) 0.040 Uiso d 1
H H5Y 0.519(2) 0.6385(12) 0.706(8) 0.040 Uiso d 1
O O6W 0.4021(8) 0.7237(5) 0.106(2) 0.055(2) Uiso d 0.375(8)
O O7W 0.4377(11) 0.7206(7) 0.296(3) 0.055(2) Uiso d 0.262(8)
O O8W 0.3948(8) 0.7254(5) -0.046(2) 0.055(2) Uiso d 0.363(8)

loop_
_atom_site_aniso_label
_atom_site_aniso_U_11
_atom_site_aniso_U_22
_atom_site_aniso_U_33
_atom_site_aniso_U_12
_atom_site_aniso_U_13
_atom_site_aniso_U_23
Ca1 0.0123(4) 0.0148(5) 0.0091(4) 0.0004(4) 0.0009(3) 0.0008(4)
O1W 0.034(2) 0.022(2) 0.030(2) -0.0097(16) 0.0191(16) -0.0055(16)
Ca2 0.0161(5) 0.0137(5) 0.0090(4) 0.0008(4) 0.0002(3) -0.0001(4)
O2W 0.0251(19) 0.028(2) 0.0225(18) -0.0025(16) -0.0002(15) 0.0023(16)
P1 0.0114(6) 0.0153(6) 0.0143(6) 0.0002(5) 0.0008(4) -0.0004(5)
P2 0.0145(6) 0.0125(6) 0.0098(5) -0.0017(5) -0.0009(4) 0.0003(5)
P3 0.0131(6) 0.0150(6) 0.0100(5) -0.0017(5) 0.0015(4) 0.0006(5)
P4 0.0120(6) 0.0153(6) 0.0127(5) 0.0006(5) 0.0007(4) 0.0003(5)
O1 0.0146(16) 0.0156(17) 0.0188(16) 0.0004(13) 0.0005(13) 0.0027(13)
O2 0.0138(16) 0.0210(18) 0.0129(15) -0.0006(13) -0.0001(12) -0.0028(13)
O3 0.0132(16) 0.0242(19) 0.0158(16) 0.0008(14) 0.0002(13) -0.0004(14)
O4 0.0192(17) 0.0173(17) 0.0103(15) 0.0012(13) 0.0013(13) -0.0008(13)
O5 0.0252(18) 0.0179(18) 0.0120(15) 0.0010(14) 0.0013(13) 0.0018(13)
O6 0.0158(17) 0.0222(19) 0.032(2) -0.0029(14) -0.0074(15) 0.0064(16)
O7 0.0141(16) 0.0139(17) 0.0132(15) 0.0000(12) 0.0018(12) 0.0000(13)
O8 0.0144(16) 0.0270(19) 0.0141(16) -0.0046(14) 0.0009(13) 0.0006(15)
O9 0.0160(16) 0.0183(17) 0.0118(15) -0.0017(13) 0.0016(12) -0.0006(13)
O10 0.0144(16) 0.0226(18) 0.0115(15) 0.0009(13) 0.0028(12) 0.0010(13)
O11 0.0119(15) 0.0172(17) 0.0158(16) 0.0006(13) 0.0005(12) -0.0012(13)
O12 0.0135(16) 0.0217(19) 0.0235(18) 0.0022(13) 0.0013(14) -0.0011(15)
N1 0.031(2) 0.018(2) 0.021(2) -0.0016(19) 0.0066(18) -0.0019(18)
N2 0.053(4) 0.043(4) 0.092(5) 0.023(3) -0.013(3) -0.016(3)
N3 0.048(3) 0.023(3) 0.062(4) 0.013(2) -0.002(3) -0.005(3)
N4 0.061(4) 0.030(3) 0.053(3) -0.012(3) -0.007(3) 0.005(3)
C1 0.019(2) 0.014(2) 0.010(2) -0.0018(19) 0.0021(18) -0.0012(18)
C2 0.019(2) 0.018(2) 0.006(2) -0.0012(19) 0.0037(17) 0.0014(18)
C3 0.024(3) 0.017(2) 0.012(2) -0.004(2) 0.0039(19) 0.0016(19)
C4 0.034(3) 0.014(2) 0.012(2) -0.002(2) 0.004(2) -0.0014(19)
C5 0.026(3) 0.021(3) 0.016(2) 0.008(2) 0.003(2) 0.001(2)
C6 0.019(2) 0.021(3) 0.017(2) 0.001(2) -0.0007(19) 0.001(2)
C7 0.035(3) 0.024(3) 0.014(2) 0.004(2) 0.006(2) -0.001(2)
C8 0.038(3) 0.021(3) 0.038(3) 0.009(3) -0.004(3) -0.005(2)
C9 0.023(3) 0.020(3) 0.016(2) 0.003(2) -0.0018(19) 0.000(2)
C10 0.019(2) 0.012(2) 0.008(2) 0.0015(18) -0.0020(17) 0.0001(17)
C11 0.016(2) 0.018(3) 0.013(2) 0.0002(19) -0.0016(18) -0.0023(19)
C12 0.029(3) 0.018(3) 0.020(2) 0.006(2) -0.001(2) 0.001(2)
C13 0.030(3) 0.017(3) 0.020(2) -0.002(2) -0.003(2) 0.003(2)
C14 0.022(3) 0.018(3) 0.017(2) -0.003(2) 0.0001(19) -0.001(2)
C15 0.036(3) 0.022(3) 0.030(3) 0.002(2) -0.005(2) -0.002(2)
C16 0.032(3) 0.021(3) 0.029(3) -0.003(2) -0.005(2) 0.001(2)
O3W 0.0147(17) 0.030(2) 0.0157(16) 0.0005(14) 0.0019(13) 0.0027(15)
O4W 0.024(2) 0.173(6) 0.021(2) 0.030(3) -0.0032(17) -0.023(3)
O5W 0.0198(19) 0.025(2) 0.035(2) -0.0024(15) -0.0017(16) 0.0026(17)

loop_
_atom_type_symbol
_atom_type_description
_atom_type_scat_dispersion_real
_atom_type_scat_dispersion_imag
_atom_type_scat_source
C C 0.0033 0.0016 'International Tables Vol C Tables 4.2.6.8 and 6.1.1.4'
H H 0.0000 0.0000 'International Tables Vol C Tables 4.2.6.8 and 6.1.1.4'
N N 0.0061 0.0033 'International Tables Vol C Tables 4.2.6.8 and 6.1.1.4'
O O 0.0106 0.0060 'International Tables Vol C Tables 4.2.6.8 and 6.1.1.4'
P P 0.1023 0.0942 'International Tables Vol C Tables 4.2.6.8 and 6.1.1.4'
Ca Ca 0.2262 0.3064 'International Tables Vol C Tables 4.2.6.8 and 6.1.1.4'

loop_
_geom_angle_atom_site_label_1
_geom_angle_atom_site_label_2
_geom_angle_atom_site_label_3
_geom_angle_site_symmetry_1
_geom_angle_site_symmetry_3
_geom_angle
_geom_angle_publ_flag
O1 Ca1 O4 . . 78.35(11) yes
O1 Ca1 O5 . . 77.14(11) yes
O1 Ca1 O7 . . 92.53(11) yes
O1 Ca1 O9 . 1_554 98.80(11) yes
O1 Ca1 O10 . . 159.06(12) yes
O1 Ca1 O1W . . 90.25(13) yes
O4 Ca1 O5 . . 56.78(9) yes
O7 Ca1 O4 . . 126.80(11) yes
O7 Ca1 O5 . . 70.05(10) yes
O7 Ca1 O1W . . 82.00(12) yes
O9 Ca1 O4 1_554 . 71.26(11) yes
O9 Ca1 O5 1_554 . 127.75(11) yes
O9 Ca1 O7 1_554 . 160.64(12) yes
O9 Ca1 O1W 1_554 . 82.29(12) yes
O10 Ca1 O4 . . 89.32(11) yes
O10 Ca1 O5 . . 81.95(11) yes
O10 Ca1 O7 . . 81.29(10) yes
O10 Ca1 O9 . 1_554 93.05(11) yes
O10 Ca1 O1W . . 108.50(13) yes
O1W Ca1 O4 . . 148.95(12) yes
O1W Ca1 O5 . . 148.50(11) yes
Ca1 O1W H1X . . 116(3) ?
Ca1 O1W H1Y . . 124(3) ?
H1X O1W H1Y . . 109.7(16) ?
O2 Ca2 O9 . 1_554 75.34(10) yes
O2 Ca2 N1 . 4_575 69.80(12) yes
O4 Ca2 O2 . . 73.89(10) yes
O4 Ca2 O5 . 1_554 159.04(12) yes
O4 Ca2 O7 . 1_554 124.54(11) yes
O4 Ca2 O9 . 1_554 68.47(10) yes
O4 Ca2 O11 . 1_554 102.96(11) yes
O4 Ca2 N1 . 4_575 87.27(12) yes
O4 Ca2 O2W . . 77.21(12) yes
O5 Ca2 O2 1_554 . 106.02(11) yes
O5 Ca2 O7 1_554 1_554 74.96(11) yes
O5 Ca2 O9 1_554 1_554 132.30(11) yes
O5 Ca2 O11 1_554 1_554 89.23(11) yes
O5 Ca2 N1 1_554 4_575 73.48(12) yes
O5 Ca2 O2W 1_554 . 88.64(12) yes
O7 Ca2 O2 1_554 . 78.71(10) yes
O7 Ca2 O9 1_554 1_554 58.29(10) yes
O7 Ca2 N1 1_554 4_575 126.21(12) yes
O11 Ca2 O2 1_554 . 144.08(11) yes
O11 Ca2 O7 1_554 1_554 74.13(10) yes
O11 Ca2 O9 1_554 1_554 70.54(10) yes
O11 Ca2 N1 1_554 4_575 146.04(12) yes
O11 Ca2 O2W 1_554 . 79.17(11) yes
O2W Ca2 O2 . . 132.19(11) yes
O2W Ca2 O7 . 1_554 148.61(11) yes
O2W Ca2 O9 . 1_554 126.56(11) yes
O2W Ca2 N1 . 4_575 71.58(13) yes
N1 Ca2 O9 4_575 1_554 141.94(11) yes
Ca2 O2W H2X . . 106(3) ?
Ca2 O2W H2Y . . 107(3) ?
H2X O2W H2Y . . 109.9(16) ?
O1 P1 O3 . . 115.22(18) ?
O1 P1 O2 . . 111.24(18) ?
O3 P1 O2 . . 110.33(17) ?
O1 P1 C1 . . 108.25(19) ?
O3 P1 C1 . . 105.4(2) ?
O2 P1 C1 . . 105.74(19) ?
O3 P1 Ca1 . . 140.12(14) ?
O2 P1 Ca1 . . 84.33(12) ?
C1 P1 Ca1 . . 105.64(15) ?
O5 P2 O4 . . 111.50(18) ?
O5 P2 O6 . . 112.72(19) ?
O4 P2 O6 . . 110.94(19) ?
O5 P2 C2 . . 111.11(19) ?
O4 P2 C2 . . 108.38(19) ?
O6 P2 C2 . . 101.7(2) ?
O5 P2 Ca1 . . 59.91(13) ?
O4 P2 Ca1 . . 52.64(12) ?
O6 P2 Ca1 . . 140.52(14) ?
C2 P2 Ca1 . . 117.31(15) ?
O9 P3 O7 . . 113.39(18) ?
O9 P3 O8 . . 109.54(18) ?
O7 P3 O8 . . 112.27(18) ?
O9 P3 C10 . . 107.99(19) ?
O7 P3 C10 . . 109.11(18) ?
O8 P3 C10 . . 104.0(2) ?
O9 P3 Ca2 . 1_556 60.36(13) ?
O7 P3 Ca2 . 1_556 53.09(12) ?
O8 P3 Ca2 . 1_556 132.75(14) ?
C10 P3 Ca2 . 1_556 123.16(15) ?
O11 P4 O10 . . 115.88(18) ?
O11 P4 O12 . . 110.84(18) ?
O10 P4 O12 . . 109.95(18) ?
O11 P4 C11 . . 110.31(19) ?
O10 P4 C11 . . 106.76(19) ?
O12 P4 C11 . . 102.1(2) ?
O11 P4 Ca1 . . 95.65(12) ?
O12 P4 Ca1 . . 140.23(13) ?
C11 P4 Ca1 . . 95.34(15) ?
P1 O1 Ca1 . . 131.58(18) ?
P1 O2 Ca2 . . 134.73(17) ?
P1 O2 H2 . . 116(3) ?
Ca2 O2 H2 . . 110(3) ?
P2 O4 Ca2 . . 145.71(19) ?
P2 O4 Ca1 . . 98.86(15) ?
Ca2 O4 Ca1 . . 111.77(13) ?
P2 O5 Ca2 . 1_556 163.6(2) ?
P2 O5 Ca1 . . 91.42(15) ?
Ca2 O5 Ca1 1_556 . 103.77(12) ?
P2 O6 H6 . . 109.5 ?
P3 O7 Ca1 . . 144.20(18) ?
P3 O7 Ca2 . 1_556 97.78(15) ?
Ca1 O7 Ca2 . 1_556 108.99(12) ?
P3 O8 H8 . . 109.5 ?
P3 O9 Ca1 . 1_556 148.31(19) ?
P3 O9 Ca2 . 1_556 90.47(14) ?
Ca1 O9 Ca2 1_556 1_556 105.75(12) ?
P4 O10 Ca1 . . 130.54(17) ?
P4 O11 Ca2 . 1_556 133.87(17) ?
P4 O12 H12 . . 109.5 ?
C7 N1 Ca2 . 4_576 176.2(4) ?
C6 C1 C2 . . 118.8(4) ?
C6 C1 P1 . . 114.8(3) ?
C2 C1 P1 . . 126.4(4) ?
C3 C2 C1 . . 119.4(4) ?
C3 C2 P2 . . 117.2(3) ?
C1 C2 P2 . . 123.4(4) ?
C2 C3 C4 . . 121.0(4) ?
C2 C3 H3 . . 119.5 ?
C4 C3 H3 . . 119.5 ?
C5 C4 C3 . . 119.1(4) ?
C5 C4 C7 . . 120.7(5) ?
C3 C4 C7 . . 120.2(5) ?
C6 C5 C4 . . 119.7(4) ?
C6 C5 C8 . . 119.8(5) ?
C4 C5 C8 . . 120.5(5) ?
C5 C6 C1 . . 121.9(4) ?
C5 C6 H6A . . 119.1 ?
C1 C6 H6A . . 119.1 ?
N1 C7 C4 . . 179.7(6) ?
N2 C8 C5 . . 176.7(7) ?
C12 C9 C11 . . 121.3(5) ?
C12 C9 H9 . . 119.4 ?
C11 C9 H9 . . 119.4 ?
C14 C10 C11 . . 119.9(4) ?
C14 C10 P3 . . 116.4(3) ?
C11 C10 P3 . . 123.7(3) ?
C9 C11 C10 . . 118.7(4) ?
C9 C11 P4 . . 118.9(4) ?
C10 C11 P4 . . 122.2(3) ?
C9 C12 C13 . . 119.8(5) ?
C9 C12 C15 . . 121.3(5) ?
C13 C12 C15 . . 118.9(5) ?
C14 C13 C12 . . 119.7(5) ?
C14 C13 C16 . . 119.1(5) ?
C12 C13 C16 . . 121.1(5) ?
C13 C14 C10 . . 120.4(5) ?
C13 C14 H14 . . 119.8 ?
C10 C14 H14 . . 119.8 ?
N3 C15 C12 . . 174.7(6) ?
N4 C16 C13 . . 177.3(6) ?
H3X O3W H3Y . . 110.3(16) ?
H4X O4W H4Y . . 110.4(17) ?
H5X O5W H5Y . . 109.4(16) ?
O8W O6W O7W . . 162.5(16) ?

loop_
_geom_bond_atom_site_label_1
_geom_bond_atom_site_label_2
_geom_bond_site_symmetry_2
_geom_bond_distance
_geom_bond_publ_flag
Ca1 O1 . 2.294(3) yes
Ca1 O4 . 2.496(3) yes
Ca1 O5 . 2.685(3) yes
Ca1 O7 . 2.362(3) yes
Ca1 O9 1_554 2.319(3) yes
Ca1 O10 . 2.310(3) yes
Ca1 O1W . 2.365(3) yes
Ca1 Ca2 1_556 3.9334(12) ?
Ca1 Ca2 . 3.9753(12) ?
O1W H1X . 0.947(10) ?
O1W H1Y . 0.949(10) ?
Ca2 O2 . 2.546(3) yes
Ca2 O4 . 2.304(3) yes
Ca2 O5 1_554 2.306(3) yes
Ca2 O7 1_554 2.469(3) yes
Ca2 O9 1_554 2.660(3) yes
Ca2 O11 1_554 2.416(3) yes
Ca2 N1 4_575 2.651(4) yes
Ca2 O2W . 2.459(4) yes
O2W H2X . 0.948(10) ?
O2W H2Y . 0.946(10) ?
P1 O1 . 1.496(3) ?
P1 O3 . 1.507(3) ?
P1 O2 . 1.562(3) ?
P1 C1 . 1.836(5) ?
P2 O5 . 1.489(3) ?
P2 O4 . 1.498(3) ?
P2 O6 . 1.561(3) ?
P2 C2 . 1.828(5) ?
P3 O9 . 1.492(3) ?
P3 O7 . 1.504(3) ?
P3 O8 . 1.552(3) ?
P3 C10 . 1.834(5) ?
P3 Ca2 1_556 3.0603(15) ?
P4 O11 . 1.500(3) ?
P4 O10 . 1.504(3) ?
P4 O12 . 1.573(3) ?
P4 C11 . 1.828(5) ?
O2 H2 . 0.947(10) ?
O5 Ca2 1_556 2.306(3) ?
O6 H6 . 0.8400 ?
O7 Ca2 1_556 2.470(3) ?
O8 H8 . 0.8400 ?
O9 Ca1 1_556 2.319(3) ?
O9 Ca2 1_556 2.660(3) ?
O11 Ca2 1_556 2.416(3) ?
O12 H12 . 0.8400 ?
N1 C7 . 1.130(6) ?
N1 Ca2 4_576 2.651(4) ?
N2 C8 . 1.122(7) ?
N3 C15 . 1.130(7) ?
N4 C16 . 1.117(7) ?
C1 C6 . 1.386(7) ?
C1 C2 . 1.409(6) ?
C2 C3 . 1.392(6) ?
C3 C4 . 1.399(7) ?
C3 H3 . 0.9500 ?
C4 C5 . 1.398(7) ?
C4 C7 . 1.434(7) ?
C5 C6 . 1.379(7) ?
C5 C8 . 1.449(7) ?
C6 H6A . 0.9500 ?
C9 C12 . 1.384(7) ?
C9 C11 . 1.388(7) ?
C9 H9 . 0.9500 ?
C10 C14 . 1.395(6) ?
C10 C11 . 1.406(6) ?
C12 C13 . 1.392(7) ?
C12 C15 . 1.445(7) ?
C13 C14 . 1.385(7) ?
C13 C16 . 1.448(7) ?
C14 H14 . 0.9500 ?
O3W H3X . 0.946(10) ?
O3W H3Y . 0.945(10) ?
O4W H4X . 0.946(10) ?
O4W H4Y . 0.945(10) ?
O5W H5X . 0.949(10) ?
O5W H5Y . 0.949(10) ?
O6W O8W . 1.061(16) ?
O6W O7W . 1.44(2) ?

loop_
_geom_hbond_atom_site_label_D
_geom_hbond_atom_site_label_H
_geom_hbond_atom_site_label_A
_geom_hbond_site_symmetry_A
_geom_hbond_distance_DH
_geom_hbond_distance_HA
_geom_hbond_distance_DA
_geom_hbond_angle_DHA
O1W H1X O3 3_566 0.95 1.76 2.693(4) 169
O1W H1Y N4 4_565 0.95 2.06 3.004(6) 178
O2W H2X O5W 1_554 0.95 1.79 2.725(5) 167
O2W H2Y O12 3_666 0.95 2.16 2.988(5) 146
O3W H3X O11 . 0.95 1.76 2.696(4) 171
O3W H3Y O10 1_556 0.95 1.77 2.691(4) 166
O4W H4X O1 1_554 0.95 1.82 2.747(5) 167
O4W H4Y O8 3_566 0.95 2.04 2.785(5) 135
O5W H5X O3W 3_667 0.95 1.79 2.729(5) 171
O5W H5Y N3 2_656 0.95 1.93 2.860(6) 166
O2 H2 O4W . 0.95 1.56 2.499(5) 171
O6 H6 O5W . 0.84 1.79 2.600(5) 162
O8 H8 O3 3_566 0.84 1.69 2.513(4) 165
O12 H12 O3W 3_667 0.84 1.76 2.596(5) 171

loop_
_geom_torsion_atom_site_label_1
_geom_torsion_atom_site_label_2
_geom_torsion_atom_site_label_3
_geom_torsion_atom_site_label_4
_geom_torsion_site_symmetry_1
_geom_torsion_site_symmetry_4
_geom_torsion
O3 P1 O1 Ca1 . . 152.6(2)
O2 P1 O1 Ca1 . . 26.1(3)
C1 P1 O1 Ca1 . . -89.7(3)
O1 P1 O2 Ca2 . . -60.0(3)
O3 P1 O2 Ca2 . . 170.9(2)
C1 P1 O2 Ca2 . . 57.3(3)
Ca1 P1 O2 Ca2 . . -47.3(2)
O5 P2 O4 Ca2 . . 165.4(3)
O6 P2 O4 Ca2 . . -68.1(4)
C2 P2 O4 Ca2 . . 42.7(4)
Ca1 P2 O4 Ca2 . . 153.5(4)
O5 P2 O4 Ca1 . . 11.8(2)
O6 P2 O4 Ca1 . . 138.38(16)
C2 P2 O4 Ca1 . . -110.76(17)
O4 P2 O5 Ca2 . 1_556 147.1(7)
O6 P2 O5 Ca2 . 1_556 21.6(8)
C2 P2 O5 Ca2 . 1_556 -91.9(7)
Ca1 P2 O5 Ca2 . 1_556 158.0(8)
O4 P2 O5 Ca1 . . -10.87(19)
O6 P2 O5 Ca1 . . -136.43(16)
C2 P2 O5 Ca1 . . 110.16(18)
O9 P3 O7 Ca1 . . 141.4(3)
O8 P3 O7 Ca1 . . -93.8(3)
C10 P3 O7 Ca1 . . 21.0(4)
Ca2 P3 O7 Ca1 1_556 . 138.7(3)
O9 P3 O7 Ca2 . 1_556 2.8(2)
O8 P3 O7 Ca2 . 1_556 127.57(16)
C10 P3 O7 Ca2 . 1_556 -117.63(17)
O7 P3 O9 Ca1 . 1_556 119.5(4)
O8 P3 O9 Ca1 . 1_556 -6.8(4)
C10 P3 O9 Ca1 . 1_556 -119.5(4)
Ca2 P3 O9 Ca1 1_556 1_556 122.0(4)
O7 P3 O9 Ca2 . 1_556 -2.54(18)
O8 P3 O9 Ca2 . 1_556 -128.81(16)
C10 P3 O9 Ca2 . 1_556 118.48(17)
O11 P4 O10 Ca1 . . -52.1(3)
O12 P4 O10 Ca1 . . -178.8(2)
C11 P4 O10 Ca1 . . 71.2(3)
O10 P4 O11 Ca2 . 1_556 32.3(3)
O12 P4 O11 Ca2 . 1_556 158.5(2)
C11 P4 O11 Ca2 . 1_556 -89.1(3)
Ca1 P4 O11 Ca2 . 1_556 8.7(2)
O1 P1 C1 C6 . . -135.0(3)
O3 P1 C1 C6 . . -11.2(4)
O2 P1 C1 C6 . . 105.7(3)
Ca1 P1 C1 C6 . . -165.9(3)
O1 P1 C1 C2 . . 45.9(4)
O3 P1 C1 C2 . . 169.7(4)
O2 P1 C1 C2 . . -73.4(4)
Ca1 P1 C1 C2 . . 15.0(4)
C6 C1 C2 C3 . . -3.9(6)
P1 C1 C2 C3 . . 175.1(3)
C6 C1 C2 P2 . . 177.3(3)
P1 C1 C2 P2 . . -3.6(6)
O5 P2 C2 C3 . . 102.5(4)
O4 P2 C2 C3 . . -134.6(3)
O6 P2 C2 C3 . . -17.6(4)
Ca1 P2 C2 C3 . . 168.6(3)
O5 P2 C2 C1 . . -78.7(4)
O4 P2 C2 C1 . . 44.2(4)
O6 P2 C2 C1 . . 161.1(4)
Ca1 P2 C2 C1 . . -12.6(4)
C1 C2 C3 C4 . . 1.6(6)
P2 C2 C3 C4 . . -179.5(3)
C2 C3 C4 C5 . . 2.1(7)
C2 C3 C4 C7 . . -177.0(4)
C3 C4 C5 C6 . . -3.6(7)
C7 C4 C5 C6 . . 175.5(4)
C3 C4 C5 C8 . . 176.8(5)
C7 C4 C5 C8 . . -4.1(7)
C4 C5 C6 C1 . . 1.3(7)
C8 C5 C6 C1 . . -179.0(5)
C2 C1 C6 C5 . . 2.5(7)
P1 C1 C6 C5 . . -176.6(4)
O9 P3 C10 C14 . . 105.1(4)
O7 P3 C10 C14 . . -131.3(3)
O8 P3 C10 C14 . . -11.3(4)
Ca2 P3 C10 C14 1_556 . 170.9(3)
O9 P3 C10 C11 . . -74.0(4)
O7 P3 C10 C11 . . 49.7(4)
O8 P3 C10 C11 . . 169.7(4)
Ca2 P3 C10 C11 1_556 . -8.1(4)
C12 C9 C11 C10 . . 1.9(7)
C12 C9 C11 P4 . . -173.3(4)
C14 C10 C11 C9 . . -3.0(6)
P3 C10 C11 C9 . . 176.1(3)
C14 C10 C11 P4 . . 172.1(3)
P3 C10 C11 P4 . . -8.9(5)
O11 P4 C11 C9 . . -137.4(4)
O10 P4 C11 C9 . . 95.9(4)
O12 P4 C11 C9 . . -19.6(4)
Ca1 P4 C11 C9 . . 124.5(4)
O11 P4 C11 C10 . . 47.5(4)
O10 P4 C11 C10 . . -79.2(4)
O12 P4 C11 C10 . . 165.4(4)
Ca1 P4 C11 C10 . . -50.5(4)
C11 C9 C12 C13 . . 0.9(7)
C11 C9 C12 C15 . . -178.5(5)
C9 C12 C13 C14 . . -2.8(7)
C15 C12 C13 C14 . . 176.7(5)
C9 C12 C13 C16 . . 175.1(5)
C15 C12 C13 C16 . . -5.5(7)
C12 C13 C14 C10 . . 1.7(7)
C16 C13 C14 C10 . . -176.2(4)
C11 C10 C14 C13 . . 1.2(7)
P3 C10 C14 C13 . . -177.9(4)

_cod_database_fobs_code 2020583
